data_2101942
loop_
_publ_author_name
'Beck, J.'
'Wolf, F.'

_publ_section_title
;
 Three New Polymorphic Forms of Molybdenum Pentachloride
;
_journal_issue 6
_journal_name_full 'Acta Crystallographica Section B'
_journal_page_first 895
_journal_page_last 903
_journal_paper_doi 10.1107/S0108768197008331
_journal_volume 53
_journal_year 1997
_chemical_formula_sum 'Cl5 Mo'
_chemical_formula_weight 273.19
_chemical_melting_point 194
_chemical_name_common 'Molybdenum Pentachloride'
_chemical_name_systematic
;
\b-Molybdenum Pentachloride
;
_space_group_IT_number 2
_symmetry_cell_setting triclinic
_symmetry_space_group_name_Hall '-P 1'
_symmetry_space_group_name_H-M 'P -1'
_cell_angle_alpha 89.19(4)
_cell_angle_beta 118.17(5)
_cell_angle_gamma 108.85(4)
_cell_formula_units_Z 2
_cell_length_a 6.716(6)
_cell_length_b 9.048(9)
_cell_length_c 6.074(4)
_cell_measurement_reflns_used 52
_cell_measurement_temperature 293(2)
_cell_measurement_theta_max 12.5
_cell_measurement_theta_min 7.5
_cell_volume 303.7(5)
_computing_structure_refinement 'SHELXL-93 (Sheldrick, 1993)'
_computing_structure_solution 'SHELXS-86 (Sheldrick, 1985)'
_diffrn_ambient_temperature 293(2)
_diffrn_measurement_device 'STOE AED2'
_diffrn_radiation_monochromator graphite
_diffrn_radiation_source 'fine-focus sealed tube'
_diffrn_radiation_type MoK\a
_diffrn_radiation_wavelength 0.71073
_diffrn_reflns_av_R_equivalents 0.0266
_diffrn_reflns_av_sigmaI/netI 0.0418
_diffrn_reflns_limit_h_max 7
_diffrn_reflns_limit_h_min -7
_diffrn_reflns_limit_k_max 10
_diffrn_reflns_limit_k_min -10
_diffrn_reflns_limit_l_max 7
_diffrn_reflns_limit_l_min -7
_diffrn_reflns_number 2144
_diffrn_reflns_theta_max 25.05
_diffrn_reflns_theta_min 2.41
_diffrn_standards_decay_% <2
_diffrn_standards_interval_time 3
_diffrn_standards_number 3
_exptl_absorpt_coefficient_mu 4.209
_exptl_absorpt_correction_T_max 0.9433
_exptl_absorpt_correction_T_min 0.6818
_exptl_absorpt_correction_type numerical
_exptl_crystal_colour grey-black
_exptl_crystal_density_diffrn 2.988
_exptl_crystal_description 'thin plate'
_exptl_crystal_F_000 254
_exptl_crystal_size_max 0.266
_exptl_crystal_size_mid 0.19
_exptl_crystal_size_min 0.01
_refine_diff_density_max 0.491
_refine_diff_density_min -0.507
_refine_ls_extinction_method none
_refine_ls_goodness_of_fit_all 0.965
_refine_ls_goodness_of_fit_obs 1.049
_refine_ls_matrix_type full
_refine_ls_number_parameters 55
_refine_ls_number_reflns 1072
_refine_ls_number_restraints 0
_refine_ls_restrained_S_all 0.965
_refine_ls_restrained_S_obs 1.049
_refine_ls_R_factor_all 0.0410
_refine_ls_R_factor_obs 0.0220
_refine_ls_shift/esd_max 0.000
_refine_ls_shift/esd_mean 0.000
_refine_ls_structure_factor_coef Fsqd
_refine_ls_weighting_details 'w=1/[\s^2^(Fo^2^)+(0.0179P)^2^+0.0000P] where P=(Fo^2^+2Fc^2^)/3'
_refine_ls_weighting_scheme calc
_refine_ls_wR_factor_all 0.0462
_refine_ls_wR_factor_obs 0.0438
_reflns_number_observed 825
_reflns_number_total 1072
_reflns_observed_criterion >2sigma(I)
_cod_data_source_file jz0002.cif
_cod_data_source_block bmocl5
_cod_depositor_comments
;
The following automatic conversions were performed:

'_refine_ls_weighting_scheme' value 'calc
w=1/[\s^2^(Fo^2^)+(0.0179P)^2^+0.0000P] where P=(Fo^2^+2Fc^2^)/3' was
changed to 'calc'. New tag '_refine_ls_weighting_details' was
created. The value of the new tag was set to
'w=1/[\s^2^(Fo^2^)+(0.0179P)^2^+0.0000P] where P=(Fo^2^+2Fc^2^)/3'.

Automatic conversion script
Id: cif_fix_values 3143 2015-03-26 13:38:13Z robertas 
;
_cod_original_formula_sum 'Mo Cl5'
_cod_database_code 2101942

loop_
_symmetry_equiv_pos_as_xyz
'x, y, z'
'-x, -y, -z'

loop_
_atom_site_aniso_label
_atom_site_aniso_U_11
_atom_site_aniso_U_22
_atom_site_aniso_U_33
_atom_site_aniso_U_12
_atom_site_aniso_U_13
_atom_site_aniso_U_23
Mo 0.0195(2) 0.0196(2) 0.0193(2) 0.00740(13) 0.00859(14) 0.00382(13)
Cl1 0.0221(5) 0.0229(5) 0.0269(6) 0.0082(4) 0.0140(4) 0.0025(4)
Cl2 0.0317(6) 0.0366(7) 0.0212(6) 0.0148(5) 0.0090(5) 0.0076(5)
Cl3 0.0352(6) 0.0347(7) 0.0226(6) 0.0145(5) 0.0120(5) 0.0107(5)
Cl4 0.0250(6) 0.0329(7) 0.0443(7) 0.0059(5) 0.0192(5) 0.0085(6)
Cl5 0.0376(7) 0.0263(7) 0.0372(7) 0.0148(5) 0.0148(6) -0.0006(5)

loop_
_atom_site_label
_atom_site_fract_x
_atom_site_fract_y
_atom_site_fract_z
_atom_site_U_iso_or_equiv
_atom_site_thermal_displace_type
_atom_site_calc_flag
_atom_site_occupancy
_atom_site_type_symbol
Mo 0.71329(7) 0.71659(5) 0.61106(7) 0.01982(11) Uani d 1 Mo
Cl1 0.3066(2) 0.54412(13) 0.5570(2) 0.0231(2) Uani d 1 Cl
Cl2 0.8656(2) 0.64142(15) 0.9925(2) 0.0309(3) Uani d 1 Cl
Cl3 0.4981(2) 0.73710(14) 0.2012(2) 0.0313(3) Uani d 1 Cl
Cl4 1.0757(2) 0.83926(14) 0.6408(2) 0.0344(3) Uani d 1 Cl
Cl5 0.6888(2) 0.93418(14) 0.7550(2) 0.0343(3) Uani d 1 Cl

loop_
_atom_type_symbol
_atom_type_description
_atom_type_scat_dispersion_real
_atom_type_scat_dispersion_imag
_atom_type_scat_source
Mo Mo -1.6832 0.6857 'International Tables Vol C Tables 4.2.6.8 and 6.1.1.4'
Cl Cl 0.1484 0.1585 'International Tables Vol C Tables 4.2.6.8 and 6.1.1.4'

loop_
_geom_angle_atom_site_label_1
_geom_angle_atom_site_label_2
_geom_angle_atom_site_label_3
_geom_angle_site_symmetry_1
_geom_angle_site_symmetry_3
_geom_angle
_geom_angle_publ_flag
Cl4 Mo Cl2 . . 94.47(8) no
Cl4 Mo Cl5 . . 95.90(8) yes
Cl2 Mo Cl5 . . 94.03(8) no
Cl4 Mo Cl3 . . 95.03(8) no
Cl2 Mo Cl3 . . 167.21(4) yes
Cl5 Mo Cl3 . . 93.48(7) no
Cl4 Mo Cl1 . 2_666 90.63(7) yes
Cl2 Mo Cl1 . 2_666 85.70(7) no
Cl5 Mo Cl1 . 2_666 173.47(4) no
Cl3 Mo Cl1 . 2_666 85.66(7) no
Cl4 Mo Cl1 . . 172.27(5) no
Cl2 Mo Cl1 . . 84.76(8) no
Cl5 Mo Cl1 . . 91.84(8) yes
Cl3 Mo Cl1 . . 84.67(8) no
Cl1 Mo Cl1 2_666 . 81.64(7) yes
Mo Cl1 Mo 2_666 . 98.36(7) yes

loop_
_geom_bond_atom_site_label_1
_geom_bond_atom_site_label_2
_geom_bond_site_symmetry_2
_geom_bond_distance
_geom_bond_publ_flag
Mo Cl4 . 2.244(2) yes
Mo Cl2 . 2.246(2) yes
Mo Cl5 . 2.250(2) yes
Mo Cl3 . 2.255(2) yes
Mo Cl1 2_666 2.522(3) yes
Mo Cl1 . 2.533(3) yes
Cl1 Mo 2_666 2.522(3) yes
Mo Mo 2_666 3.825(4) yes
